data_1502251
loop_
_publ_author_name
'Leseurre, Lucie'
'd'Herouville, Florent Le Boucher'
'P\"untener, Kurt'
'Scalone, Michelangelo'
'Gen\^et, Jean-Pierre'
'Michelet, V\'eronique'

_publ_section_title
;
 Efficient route to atropisomeric ligands--application to the synthesis of
 MeOBIPHEP analogues.
;
_journal_issue 12
_journal_name_full 'Organic letters'
_journal_page_first 3250
_journal_page_last 3253
_journal_paper_doi 10.1021/ol2011874
_journal_volume 13
_journal_year 2011
_chemical_formula_sum 'C54 H52 B F4 O10 P2 Rh'
_chemical_formula_weight 1112.62
_chemical_name_systematic
; 
 ? 
;
_space_group_IT_number 4
_symmetry_cell_setting monoclinic
_symmetry_space_group_name_Hall 'P 2yb'
_symmetry_space_group_name_H-M 'P 1 21 1'
_atom_sites_solution_hydrogens geom
_atom_sites_solution_primary direct
_atom_sites_solution_secondary difmap
_audit_creation_method SHELXL-97
_cell_angle_alpha 90.00
_cell_angle_beta 107.361(6)
_cell_angle_gamma 90.00
_cell_formula_units_Z 2
_cell_length_a 10.3475(7)
_cell_length_b 26.9260(15)
_cell_length_c 11.5981(6)
_cell_measurement_temperature 293(2)
_cell_volume 3084.2(3)
_computing_cell_refinement
;
CrysAlisPro, Oxford Diffraction Ltd.,
Version 1.171.33.28 (release 05-12-2008 CrysAlis171 .NET)
(compiled Dec  5 2008,16:01:47)
;
_computing_data_collection
;
CrysAlisPro, Oxford Diffraction Ltd.,
Version 1.171.33.28 (release 05-12-2008 CrysAlis171 .NET)
(compiled Dec  5 2008,16:01:47)
;
_computing_data_reduction
;
CrysAlisPro, Oxford Diffraction Ltd.,
Version 1.171.33.28 (release 05-12-2008 CrysAlis171 .NET)
(compiled Dec  5 2008,16:01:47)
;
_computing_molecular_graphics XSHELL
_computing_structure_refinement 'SHELXL-97 (Sheldrick, 1997)'
_computing_structure_solution 'SHELXS-97 (Sheldrick, 1990)'
_diffrn_ambient_temperature 293(2)
_diffrn_detector_area_resol_mean 0.91
_diffrn_measured_fraction_theta_full 0.996
_diffrn_measured_fraction_theta_max 0.996
_diffrn_measurement_device_type 'Goniometer Xcalibur, detector: Ruby (Gemini ultra Mo)'
_diffrn_measurement_method '\w scans'
_diffrn_radiation_monochromator graphite
_diffrn_radiation_source 'Enhance (Mo) X-ray Source'
_diffrn_radiation_type 'Mo K\a'
_diffrn_radiation_wavelength 0.7107
_diffrn_reflns_av_R_equivalents 0.0000
_diffrn_reflns_av_sigmaI/netI 0.0753
_diffrn_reflns_limit_h_max 11
_diffrn_reflns_limit_h_min -11
_diffrn_reflns_limit_k_max 27
_diffrn_reflns_limit_k_min -29
_diffrn_reflns_limit_l_max 12
_diffrn_reflns_limit_l_min -12
_diffrn_reflns_number 7294
_diffrn_reflns_theta_full 23.26
_diffrn_reflns_theta_max 23.26
_diffrn_reflns_theta_min 3.07
_exptl_absorpt_coefficient_mu 0.389
_exptl_absorpt_correction_T_max 1.00000
_exptl_absorpt_correction_T_min 0.97801
_exptl_absorpt_correction_type multi-scan
_exptl_absorpt_process_details
;
CrysAlis RED, Oxford Diffraction Ltd.,
Version 1.171.33.28 (release 05-12-2008 CrysAlis171 .NET)
(compiled Dec  5 2008,16:01:47)
Empirical absorption correction using spherical harmonics,
 implemented in SCALE3 ABSPACK scaling algorithm.
;
_exptl_crystal_colour brown
_exptl_crystal_density_diffrn 1.198
_exptl_crystal_density_method 'not measured'
_exptl_crystal_F_000 1144
_exptl_crystal_size_max 0.35
_exptl_crystal_size_mid 0.25
_exptl_crystal_size_min 0.1
_platon_squeeze_details
;
;
_refine_diff_density_max 0.623
_refine_diff_density_min -0.624
_refine_diff_density_rms 0.122
_refine_ls_abs_structure_details 'Flack H D (1983), Acta Cryst. A39, 876-881'
_refine_ls_abs_structure_Flack 0.01(5)
_refine_ls_extinction_method none
_refine_ls_goodness_of_fit_ref 1.019
_refine_ls_hydrogen_treatment constr
_refine_ls_matrix_type full
_refine_ls_number_parameters 656
_refine_ls_number_reflns 7294
_refine_ls_number_restraints 1
_refine_ls_restrained_S_all 1.019
_refine_ls_R_factor_all 0.0761
_refine_ls_R_factor_gt 0.0637
_refine_ls_shift/su_max 0.045
_refine_ls_shift/su_mean 0.001
_refine_ls_structure_factor_coef Fsqd
_refine_ls_weighting_details 'calc w=1/[\s^2^(Fo^2^)+(0.1244P)^2^+0.0000P] where P=(Fo^2^+2Fc^2^)/3'
_refine_ls_weighting_scheme calc
_refine_ls_wR_factor_gt 0.1757
_refine_ls_wR_factor_ref 0.1831
_reflns_number_gt 5645
_reflns_number_total 7294
_reflns_threshold_expression >2sigma(I)
_cod_data_source_file ol2011874_si_001.cif
_cod_data_source_block x1813_mo_rt
_cod_depositor_comments
;
The following automatic conversions were performed:

'_symmetry_cell_setting' value 'Monoclinic' changed to 'monoclinic'
according to /home/saulius/struct/CIF-dictionaries/cif_core.dic
dictionary named 'cif_core.dic' version 2.4.1 from 2010-06-29.

Automatic conversion script
Id: cif_fix_values 1715 2011-07-08 13:25:40Z adriana 
;
_cod_original_sg_symbol_H-M 'P2(1)   '
_cod_database_code 1502251

loop_
_symmetry_equiv_pos_as_xyz
'x, y, z'
'-x, y+1/2, -z'

loop_
_atom_site_label
_atom_site_type_symbol
_atom_site_fract_x
_atom_site_fract_y
_atom_site_fract_z
_atom_site_U_iso_or_equiv
_atom_site_adp_type
_atom_site_occupancy
_atom_site_symmetry_multiplicity
_atom_site_calc_flag
_atom_site_refinement_flags
Rh1 Rh -0.02359(7) 0.02273(2) 0.71493(6) 0.0447(2) Uani 1 1 d .
P2 P 0.0009(3) -0.01701(10) 0.8973(2) 0.0446(6) Uani 1 1 d .
P3 P 0.0518(3) 0.09583(10) 0.8187(2) 0.0433(6) Uani 1 1 d .
F4 F 0.5400(9) 0.0229(6) 0.8171(6) 0.128(3) Uani 1 1 d .
F5 F 0.3412(7) 0.0179(6) 0.6734(8) 0.130(3) Uani 1 1 d .
F6 F 0.5019(17) 0.0685(5) 0.6501(11) 0.161(5) Uani 1 1 d .
F7 F 0.5313(17) -0.0073(6) 0.6398(11) 0.212(8) Uani 1 1 d .
O8 O 0.2548(7) 0.0400(3) 1.2611(6) 0.073(3) Uani 1 1 d .
O9 O 0.0687(8) 0.1262(3) 1.2059(6) 0.072(2) Uani 1 1 d .
O10 O 0.5937(10) -0.1085(6) 1.2645(9) 0.132(5) Uani 1 1 d .
O11 O 0.6565(8) -0.0923(4) 1.1034(7) 0.091(3) Uani 1 1 d .
O12 O -0.4394(10) -0.2138(3) 0.7606(9) 0.090(3) Uani 1 1 d .
O13 O -0.2478(10) -0.2536(3) 0.8453(8) 0.084(3) Uani 1 1 d .
O14 O 0.3121(14) 0.2430(4) 0.4559(12) 0.124(5) Uani 1 1 d .
O15 O 0.2156(11) 0.2982(3) 0.5448(7) 0.089(3) Uani 1 1 d .
O16 O -0.3479(17) 0.2602(8) 0.9914(18) 0.223(11) Uani 1 1 d .
O17 O -0.5016(11) 0.2091(5) 0.8922(10) 0.116(4) Uani 1 1 d .
C18 C 0.3555(17) 0.0324(12) 1.3689(10) 0.178(13) Uani 1 1 d .
H18A H 0.4289 0.0145 1.3538 0.267 Uiso 1 1 calc R
H18B H 0.3196 0.0136 1.4228 0.267 Uiso 1 1 calc R
H18C H 0.3877 0.0639 1.4050 0.267 Uiso 1 1 calc R
C19 C 0.2814(10) 0.0611(4) 1.1681(9) 0.055(3) Uani 1 1 d .
C20 C 0.4075(13) 0.0719(5) 1.1639(9) 0.067(3) Uani 1 1 d .
H20 H 0.4803 0.0659 1.2323 0.080 Uiso 1 1 calc R
C21 C 0.4338(11) 0.0919(4) 1.0600(10) 0.060(3) Uani 1 1 d .
H21 H 0.5216 0.0992 1.0601 0.071 Uiso 1 1 calc R
C22 C 0.3264(12) 0.0999(5) 0.9601(10) 0.061(3) Uani 1 1 d .
H22 H 0.3432 0.1132 0.8919 0.073 Uiso 1 1 calc R
C23 C 0.1932(11) 0.0895(4) 0.9545(9) 0.044(3) Uani 1 1 d .
C24 C 0.1697(12) 0.0690(4) 1.0596(9) 0.056(3) Uani 1 1 d .
C25 C 0.0295(10) 0.0584(4) 1.0749(8) 0.046(2) Uani 1 1 d .
C26 C -0.0524(8) 0.0177(5) 1.0124(7) 0.045(2) Uani 1 1 d .
C27 C -0.1714(10) 0.0087(4) 1.0340(8) 0.051(3) Uani 1 1 d .
H27 H -0.2251 -0.0176 0.9950 0.061 Uiso 1 1 calc R
C28 C -0.2140(11) 0.0375(4) 1.1118(10) 0.067(4) Uani 1 1 d .
H28 H -0.2980 0.0316 1.1229 0.080 Uiso 1 1 calc R
C29 C -0.1324(11) 0.0760(4) 1.1754(9) 0.057(3) Uani 1 1 d .
H29 H -0.1587 0.0939 1.2332 0.068 Uiso 1 1 calc R
C30 C -0.0164(12) 0.0870(4) 1.1525(8) 0.056(3) Uani 1 1 d .
C31 C 0.0371(19) 0.1561(7) 1.2924(15) 0.125(7) Uani 1 1 d .
H31A H -0.0419 0.1756 1.2544 0.187 Uiso 1 1 calc R
H31B H 0.1118 0.1778 1.3286 0.187 Uiso 1 1 calc R
H31C H 0.0196 0.1355 1.3537 0.187 Uiso 1 1 calc R
C32 C -0.6123(19) 0.2423(8) 0.9034(16) 0.144(9) Uani 1 1 d .
H32A H -0.5875 0.2763 0.8963 0.217 Uiso 1 1 calc R
H32B H -0.6266 0.2373 0.9806 0.217 Uiso 1 1 calc R
H32C H -0.6941 0.2348 0.8405 0.217 Uiso 1 1 calc R
C33 C -0.385(2) 0.2198(9) 0.9457(15) 0.120(7) Uani 1 1 d .
C34 C -0.2741(12) 0.1856(5) 0.9220(10) 0.062(3) Uani 1 1 d .
C35 C -0.1428(15) 0.1981(5) 0.9670(11) 0.078(4) Uani 1 1 d .
H35 H -0.1195 0.2259 1.0164 0.093 Uiso 1 1 calc R
C36 C -0.0409(10) 0.1704(4) 0.9419(8) 0.045(3) Uani 1 1 d .
H36 H 0.0499 0.1791 0.9735 0.054 Uiso 1 1 calc R
C37 C -0.0814(13) 0.1286(4) 0.8659(9) 0.051(3) Uani 1 1 d .
C38 C -0.2099(12) 0.1152(4) 0.8254(10) 0.046(3) Uani 1 1 d .
H38 H -0.2328 0.0867 0.7787 0.055 Uiso 1 1 calc R
C39 C -0.3118(11) 0.1426(5) 0.8507(10) 0.061(3) Uani 1 1 d .
H39 H -0.4019 0.1330 0.8215 0.074 Uiso 1 1 calc R
C40 C 0.1099(11) 0.1420(4) 0.7311(9) 0.054(3) Uani 1 1 d .
C41 C 0.2166(10) 0.1334(4) 0.6859(9) 0.049(2) Uani 1 1 d .
H41 H 0.2590 0.1026 0.7002 0.059 Uiso 1 1 calc R
C42 C 0.2650(13) 0.1687(5) 0.6193(9) 0.063(3) Uani 1 1 d .
H42 H 0.3381 0.1620 0.5905 0.076 Uiso 1 1 calc R
C43 C 0.1983(13) 0.2139(5) 0.5988(10) 0.075(4) Uani 1 1 d .
C44 C 0.0869(11) 0.2276(5) 0.6398(10) 0.069(3) Uani 1 1 d .
H44 H 0.0460 0.2587 0.6243 0.083 Uiso 1 1 calc R
C45 C 0.0433(11) 0.1908(4) 0.7054(11) 0.063(3) Uani 1 1 d .
H45 H -0.0302 0.1975 0.7337 0.075 Uiso 1 1 calc R
C46 C 0.2603(19) 0.2521(6) 0.5203(13) 0.090(5) Uani 1 1 d .
C47 C 0.2570(16) 0.3367(5) 0.4797(12) 0.087(4) Uani 1 1 d .
H47A H 0.3516 0.3330 0.4877 0.131 Uiso 1 1 calc R
H47B H 0.2417 0.3683 0.5114 0.131 Uiso 1 1 calc R
H47C H 0.2056 0.3347 0.3959 0.131 Uiso 1 1 calc R
C48 C 0.7844(14) -0.1177(8) 1.1648(13) 0.129(7) Uani 1 1 d .
H48A H 0.8389 -0.0967 1.2276 0.193 Uiso 1 1 calc R
H48B H 0.8324 -0.1247 1.1075 0.193 Uiso 1 1 calc R
H48C H 0.7654 -0.1482 1.1994 0.193 Uiso 1 1 calc R
C49 C 0.5615(14) -0.0921(5) 1.1654(11) 0.075(4) Uani 1 1 d .
C50 C 0.4300(11) -0.0715(5) 1.0966(8) 0.056(3) Uani 1 1 d .
C51 C 0.4043(11) -0.0502(4) 0.9825(9) 0.054(3) Uani 1 1 d .
H51 H 0.4736 -0.0452 0.9479 0.065 Uiso 1 1 calc R
C52 C 0.2740(11) -0.0370(4) 0.9230(9) 0.054(3) Uani 1 1 d .
H52 H 0.2519 -0.0276 0.8423 0.065 Uiso 1 1 calc R
C53 C 0.1768(10) -0.0372(4) 0.9786(9) 0.045(3) Uani 1 1 d .
C54 C 0.2044(10) -0.0564(4) 1.0930(9) 0.057(3) Uani 1 1 d .
H54 H 0.1351 -0.0583 1.1286 0.068 Uiso 1 1 calc R
C55 C 0.3285(11) -0.0725(4) 1.1553(9) 0.061(3) Uani 1 1 d .
H55 H 0.3469 -0.0839 1.2342 0.074 Uiso 1 1 calc R
C56 C -0.3105(16) -0.2995(5) 0.8192(15) 0.100(5) Uani 1 1 d .
H56A H -0.3594 -0.3012 0.7348 0.150 Uiso 1 1 calc R
H56B H -0.3721 -0.3040 0.8660 0.150 Uiso 1 1 calc R
H56C H -0.2432 -0.3253 0.8389 0.150 Uiso 1 1 calc R
C57 C -0.3200(13) -0.2125(4) 0.8119(10) 0.058(3) Uani 1 1 d .
C58 C -0.2404(12) -0.1661(4) 0.8417(9) 0.058(3) Uani 1 1 d .
C59 C -0.0979(12) -0.1665(4) 0.8858(10) 0.062(3) Uani 1 1 d .
H59 H -0.0504 -0.1963 0.9018 0.074 Uiso 1 1 calc R
C60 C -0.0285(15) -0.1202(5) 0.9051(10) 0.068(4) Uani 1 1 d .
H60 H 0.0656 -0.1205 0.9334 0.081 Uiso 1 1 calc R
C61 C -0.0929(12) -0.0751(4) 0.8843(9) 0.048(3) Uani 1 1 d .
C62 C -0.2367(12) -0.0771(5) 0.8361(10) 0.056(3) Uani 1 1 d .
H62 H -0.2851 -0.0475 0.8182 0.067 Uiso 1 1 calc R
C63 C -0.3051(12) -0.1207(4) 0.8157(10) 0.052(3) Uani 1 1 d .
H63 H -0.3988 -0.1201 0.7829 0.062 Uiso 1 1 calc R
C64 C -0.2548(14) -0.0129(6) 0.4789(12) 0.079(4) Uani 1 1 d .
H64A H -0.2292 -0.0253 0.4104 0.095 Uiso 1 1 calc R
H64B H -0.3471 -0.0233 0.4697 0.095 Uiso 1 1 calc R
C65 C -0.1612(13) -0.0344(4) 0.5947(10) 0.054(3) Uani 1 1 d .
H65 H -0.2116 -0.0533 0.6392 0.065 Uiso 1 1 calc R
C66 C -0.0359(15) -0.0501(4) 0.6192(9) 0.062(3) Uani 1 1 d .
H66 H -0.0149 -0.0791 0.6728 0.074 Uiso 1 1 calc R
C67 C 0.0553(13) -0.0445(6) 0.5355(12) 0.084(4) Uani 1 1 d .
H67A H 0.1494 -0.0449 0.5843 0.101 Uiso 1 1 calc R
H67B H 0.0407 -0.0727 0.4810 0.101 Uiso 1 1 calc R
C68 C 0.0272(15) 0.0038(5) 0.4604(11) 0.079(4) Uani 1 1 d .
H68A H 0.1036 0.0110 0.4309 0.095 Uiso 1 1 calc R
H68B H -0.0520 -0.0008 0.3910 0.095 Uiso 1 1 calc R
C69 C 0.0036(15) 0.0476(5) 0.5350(10) 0.070(3) Uani 1 1 d .
H69 H 0.0720 0.0737 0.5446 0.084 Uiso 1 1 calc R
C70 C -0.1103(15) 0.0642(5) 0.5428(9) 0.066(3) Uani 1 1 d .
H70 H -0.1113 0.1003 0.5536 0.080 Uiso 1 1 calc R
C71 C -0.2471(12) 0.0428(6) 0.4815(10) 0.071(4) Uani 1 1 d .
H71A H -0.2768 0.0549 0.3990 0.086 Uiso 1 1 calc R
H71B H -0.3102 0.0553 0.5219 0.086 Uiso 1 1 calc R
B72 B 0.4711(14) 0.0195(9) 0.6953(11) 0.076(4) Uani 1 1 d .

loop_
_atom_site_aniso_label
_atom_site_aniso_U_11
_atom_site_aniso_U_22
_atom_site_aniso_U_33
_atom_site_aniso_U_23
_atom_site_aniso_U_13
_atom_site_aniso_U_12
Rh1 0.0405(4) 0.0479(4) 0.0428(4) 0.0024(4) 0.0082(3) 0.0023(5)
P2 0.0351(15) 0.0495(17) 0.0476(14) 0.0058(12) 0.0100(12) 0.0028(12)
P3 0.0370(15) 0.0463(15) 0.0450(13) 0.0047(11) 0.0096(11) 0.0038(12)
F4 0.121(6) 0.174(8) 0.072(4) 0.010(9) 0.003(4) -0.008(9)
F5 0.057(5) 0.173(9) 0.145(7) -0.019(9) 0.008(4) 0.006(7)
F6 0.218(15) 0.130(9) 0.120(8) 0.019(7) 0.027(8) -0.034(9)
F7 0.260(17) 0.262(16) 0.143(9) 0.052(10) 0.105(11) 0.189(15)
O8 0.042(4) 0.133(9) 0.040(3) 0.014(4) 0.005(3) -0.006(4)
O9 0.074(6) 0.083(6) 0.061(4) -0.021(4) 0.024(4) -0.022(5)
O10 0.065(7) 0.259(15) 0.073(6) 0.069(8) 0.021(5) 0.055(8)
O11 0.038(5) 0.146(9) 0.083(5) 0.041(5) 0.010(4) 0.024(5)
O12 0.056(6) 0.069(6) 0.136(8) 0.001(5) 0.016(6) -0.012(5)
O13 0.092(7) 0.049(6) 0.112(7) 0.007(5) 0.032(5) -0.011(5)
O14 0.181(13) 0.106(8) 0.137(9) 0.002(7) 0.128(10) -0.006(8)
O15 0.121(8) 0.062(6) 0.071(5) 0.022(4) 0.011(5) -0.011(5)
O16 0.139(13) 0.25(2) 0.258(19) -0.167(18) 0.030(12) 0.059(13)
O17 0.043(6) 0.168(11) 0.127(8) -0.049(8) 0.011(6) 0.026(6)
C18 0.101(12) 0.37(4) 0.044(6) 0.036(13) -0.009(7) -0.11(2)
C19 0.018(6) 0.077(8) 0.064(7) 0.001(6) 0.003(5) 0.000(5)
C20 0.068(9) 0.064(7) 0.053(6) 0.006(5) -0.006(6) -0.004(7)
C21 0.032(6) 0.074(8) 0.072(7) 0.018(6) 0.014(6) 0.004(6)
C22 0.038(7) 0.080(9) 0.059(7) -0.006(6) 0.006(6) -0.008(6)
C23 0.034(6) 0.057(7) 0.047(6) 0.002(5) 0.020(5) -0.011(5)
C24 0.069(8) 0.056(7) 0.040(6) -0.012(5) 0.008(5) 0.004(6)
C25 0.039(6) 0.054(7) 0.042(5) -0.006(5) 0.008(4) -0.008(5)
C26 0.028(4) 0.064(7) 0.040(4) 0.004(6) 0.007(3) 0.008(6)
C27 0.042(6) 0.061(8) 0.055(5) -0.009(5) 0.023(5) -0.009(5)
C28 0.040(6) 0.082(11) 0.075(7) 0.003(6) 0.011(5) -0.010(6)
C29 0.054(7) 0.067(7) 0.054(6) 0.004(5) 0.024(5) 0.005(6)
C30 0.071(8) 0.053(7) 0.044(5) -0.001(5) 0.016(5) -0.005(6)
C31 0.163(18) 0.117(14) 0.120(13) -0.068(11) 0.081(13) -0.050(12)
C32 0.112(15) 0.20(2) 0.127(14) 0.028(13) 0.042(11) 0.110(15)
C33 0.128(18) 0.146(17) 0.087(10) -0.027(11) 0.036(11) 0.068(14)
C34 0.050(8) 0.080(9) 0.059(6) 0.006(6) 0.020(6) 0.024(6)
C35 0.083(11) 0.075(9) 0.068(8) -0.022(6) 0.010(7) 0.014(7)
C36 0.028(6) 0.053(7) 0.050(6) -0.007(5) 0.004(5) -0.003(5)
C37 0.059(8) 0.035(6) 0.050(6) -0.005(5) 0.005(5) 0.004(6)
C38 0.039(7) 0.038(6) 0.060(6) -0.014(5) 0.014(5) 0.001(5)
C39 0.029(6) 0.081(9) 0.072(7) -0.008(7) 0.011(5) -0.001(6)
C40 0.052(7) 0.054(7) 0.054(6) -0.008(5) 0.012(5) -0.024(6)
C41 0.039(6) 0.043(6) 0.069(6) 0.006(5) 0.020(5) -0.002(5)
C42 0.067(8) 0.069(8) 0.055(6) 0.002(6) 0.021(6) 0.021(7)
C43 0.070(9) 0.100(11) 0.060(7) 0.001(6) 0.031(6) -0.053(9)
C44 0.043(7) 0.099(10) 0.066(7) 0.029(6) 0.016(6) 0.002(6)
C45 0.040(6) 0.054(7) 0.095(8) 0.020(6) 0.021(6) 0.025(5)
C46 0.121(14) 0.065(10) 0.070(9) 0.020(7) 0.009(9) -0.001(9)
C47 0.097(11) 0.065(9) 0.098(9) 0.014(7) 0.027(8) -0.023(8)
C48 0.046(9) 0.23(2) 0.101(10) 0.063(12) 0.008(8) 0.056(11)
C49 0.067(9) 0.097(10) 0.070(8) 0.018(7) 0.034(7) 0.029(7)
C50 0.038(6) 0.086(9) 0.043(6) 0.010(5) 0.009(5) 0.000(6)
C51 0.036(7) 0.069(7) 0.058(7) 0.003(6) 0.016(5) 0.008(6)
C52 0.037(7) 0.074(8) 0.049(6) 0.003(5) 0.007(5) -0.003(6)
C53 0.025(6) 0.070(7) 0.041(6) 0.005(5) 0.011(5) 0.001(5)
C54 0.035(6) 0.082(8) 0.063(7) 0.013(6) 0.026(5) -0.003(6)
C55 0.046(7) 0.085(8) 0.049(6) 0.025(5) 0.007(5) 0.007(6)
C56 0.088(11) 0.080(11) 0.122(12) 0.008(8) 0.017(9) -0.007(9)
C57 0.054(8) 0.052(8) 0.069(7) 0.003(5) 0.021(6) -0.006(6)
C58 0.056(8) 0.060(8) 0.052(6) 0.004(5) 0.010(5) -0.002(6)
C59 0.066(8) 0.051(7) 0.070(7) 0.011(5) 0.023(6) 0.007(6)
C60 0.061(8) 0.086(10) 0.059(7) 0.001(6) 0.022(6) -0.028(8)
C61 0.051(7) 0.037(7) 0.053(6) 0.009(5) 0.014(5) 0.013(5)
C62 0.042(7) 0.066(9) 0.062(7) -0.005(6) 0.019(6) 0.002(6)
C63 0.049(7) 0.037(7) 0.073(7) 0.010(5) 0.025(6) 0.004(6)
C64 0.055(8) 0.101(12) 0.071(9) 0.006(8) 0.004(7) -0.039(8)
C65 0.063(8) 0.035(6) 0.062(7) 0.000(5) 0.014(6) -0.001(6)
C66 0.108(11) 0.025(6) 0.055(6) -0.003(4) 0.027(7) 0.001(6)
C67 0.058(8) 0.096(11) 0.089(9) -0.027(8) 0.008(7) 0.013(8)
C68 0.090(10) 0.098(11) 0.059(7) -0.013(6) 0.038(7) 0.001(7)
C69 0.080(10) 0.071(8) 0.055(7) 0.001(6) 0.014(6) -0.024(7)
C70 0.083(10) 0.067(8) 0.053(6) 0.017(5) 0.026(7) 0.020(7)
C71 0.040(7) 0.122(13) 0.040(6) 0.035(6) -0.007(5) 0.013(7)
B72 0.054(8) 0.086(11) 0.078(8) -0.014(11) 0.004(6) 0.030(10)

loop_
_atom_type_symbol
_atom_type_description
_atom_type_scat_dispersion_real
_atom_type_scat_dispersion_imag
_atom_type_scat_source
C C 0.0033 0.0016 'International Tables Vol C Tables 4.2.6.8 and 6.1.1.4'
H H 0.0000 0.0000 'International Tables Vol C Tables 4.2.6.8 and 6.1.1.4'
B B 0.0013 0.0007 'International Tables Vol C Tables 4.2.6.8 and 6.1.1.4'
O O 0.0106 0.0060 'International Tables Vol C Tables 4.2.6.8 and 6.1.1.4'
F F 0.0171 0.0103 'International Tables Vol C Tables 4.2.6.8 and 6.1.1.4'
P P 0.1023 0.0942 'International Tables Vol C Tables 4.2.6.8 and 6.1.1.4'
Rh Rh -1.1178 0.9187 'International Tables Vol C Tables 4.2.6.8 and 6.1.1.4'

loop_
_geom_angle_atom_site_label_1
_geom_angle_atom_site_label_2
_geom_angle_atom_site_label_3
_geom_angle
C70 Rh1 C66 92.7(5)
C70 Rh1 C65 77.2(4)
C66 Rh1 C65 33.8(4)
C70 Rh1 C69 33.1(5)
C66 Rh1 C69 79.0(4)
C65 Rh1 C69 82.1(4)
C70 Rh1 P2 162.7(4)
C66 Rh1 P2 91.3(3)
C65 Rh1 P2 97.2(3)
C69 Rh1 P2 163.5(4)
C70 Rh1 P3 91.3(3)
C66 Rh1 P3 164.2(4)
C65 Rh1 P3 161.2(3)
C69 Rh1 P3 96.4(3)
P2 Rh1 P3 89.42(9)
C61 P2 C26 103.2(5)
C61 P2 C53 102.0(5)
C26 P2 C53 103.9(4)
C61 P2 Rh1 114.2(3)
C26 P2 Rh1 116.9(4)
C53 P2 Rh1 114.9(3)
C23 P3 C40 103.6(5)
C23 P3 C37 105.5(5)
C40 P3 C37 103.8(6)
C23 P3 Rh1 115.6(4)
C40 P3 Rh1 114.0(3)
C37 P3 Rh1 113.1(4)
C19 O8 C18 121.3(10)
C30 O9 C31 120.2(10)
C49 O11 C48 115.3(10)
C57 O13 C56 119.6(11)
C46 O15 C47 111.8(12)
C33 O17 C32 119.0(16)
O8 C18 H18A 109.5
O8 C18 H18B 109.5
H18A C18 H18B 109.5
O8 C18 H18C 109.5
H18A C18 H18C 109.5
H18B C18 H18C 109.5
O8 C19 C20 124.1(9)
O8 C19 C24 117.9(9)
C20 C19 C24 117.7(10)
C19 C20 C21 123.0(10)
C19 C20 H20 118.5
C21 C20 H20 118.5
C22 C21 C20 117.9(11)
C22 C21 H21 121.0
C20 C21 H21 121.0
C21 C22 C23 123.6(11)
C21 C22 H22 118.2
C23 C22 H22 118.2
C22 C23 C24 117.3(10)
C22 C23 P3 123.6(8)
C24 C23 P3 118.8(8)
C23 C24 C19 120.4(11)
C23 C24 C25 125.3(9)
C19 C24 C25 114.0(9)
C30 C25 C26 119.3(9)
C30 C25 C24 119.5(9)
C26 C25 C24 121.1(8)
C27 C26 C25 118.4(9)
C27 C26 P2 122.0(9)
C25 C26 P2 119.4(7)
C26 C27 C28 121.0(10)
C26 C27 H27 119.5
C28 C27 H27 119.5
C27 C28 C29 120.5(10)
C27 C28 H28 119.7
C29 C28 H28 119.7
C30 C29 C28 119.7(10)
C30 C29 H29 120.1
C28 C29 H29 120.1
C29 C30 C25 120.8(10)
C29 C30 O9 124.3(10)
C25 C30 O9 114.8(10)
O9 C31 H31A 109.5
O9 C31 H31B 109.5
H31A C31 H31B 109.5
O9 C31 H31C 109.5
H31A C31 H31C 109.5
H31B C31 H31C 109.5
O17 C32 H32A 109.5
O17 C32 H32B 109.5
H32A C32 H32B 109.5
O17 C32 H32C 109.5
H32A C32 H32C 109.5
H32B C32 H32C 109.5
O17 C33 O16 124.8(17)
O17 C33 C34 116.2(17)
O16 C33 C34 117(2)
C35 C34 C39 120.2(11)
C35 C34 C33 119.8(14)
C39 C34 C33 119.9(14)
C34 C35 C36 121.8(11)
C34 C35 H35 119.1
C36 C35 H35 119.1
C35 C36 C37 117.0(11)
C35 C36 H36 121.5
C37 C36 H36 121.5
C38 C37 C36 121.2(11)
C38 C37 P3 121.7(8)
C36 C37 P3 117.1(9)
C37 C38 C39 121.9(10)
C37 C38 H38 119.1
C39 C38 H38 119.1
C38 C39 C34 117.8(11)
C38 C39 H39 121.1
C34 C39 H39 121.1
C41 C40 C45 117.0(10)
C41 C40 P3 122.3(9)
C45 C40 P3 120.7(8)
C40 C41 C42 123.6(10)
C40 C41 H41 118.2
C42 C41 H41 118.2
C43 C42 C41 116.5(10)
C43 C42 H42 121.7
C41 C42 H42 121.7
C42 C43 C44 125.8(11)
C42 C43 C46 113.1(12)
C44 C43 C46 121.1(13)
C45 C44 C43 115.0(11)
C45 C44 H44 122.5
C43 C44 H44 122.5
C44 C45 C40 122.1(10)
C44 C45 H45 118.9
C40 C45 H45 118.9
O14 C46 O15 128.1(14)
O14 C46 C43 127.5(15)
O15 C46 C43 103.9(14)
O15 C47 H47A 109.5
O15 C47 H47B 109.5
H47A C47 H47B 109.5
O15 C47 H47C 109.5
H47A C47 H47C 109.5
H47B C47 H47C 109.5
O11 C48 H48A 109.5
O11 C48 H48B 109.5
H48A C48 H48B 109.5
O11 C48 H48C 109.5
H48A C48 H48C 109.5
H48B C48 H48C 109.5
O10 C49 O11 117.8(11)
O10 C49 C50 128.1(11)
O11 C49 C50 114.1(10)
C51 C50 C55 120.5(10)
C51 C50 C49 123.8(10)
C55 C50 C49 115.7(9)
C52 C51 C50 117.8(10)
C52 C51 H51 121.1
C50 C51 H51 121.1
C53 C52 C51 121.6(10)
C53 C52 H52 119.2
C51 C52 H52 119.2
C52 C53 C54 119.6(10)
C52 C53 P2 120.9(8)
C54 C53 P2 119.3(8)
C55 C54 C53 122.1(10)
C55 C54 H54 118.9
C53 C54 H54 118.9
C54 C55 C50 117.6(9)
C54 C55 H55 121.2
C50 C55 H55 121.2
O13 C56 H56A 109.5
O13 C56 H56B 109.5
H56A C56 H56B 109.5
O13 C56 H56C 109.5
H56A C56 H56C 109.5
H56B C56 H56C 109.5
O12 C57 O13 121.9(11)
O12 C57 C58 123.9(11)
O13 C57 C58 114.2(10)
C63 C58 C59 118.1(11)
C63 C58 C57 119.8(11)
C59 C58 C57 121.9(11)
C58 C59 C60 118.4(11)
C58 C59 H59 120.8
C60 C59 H59 120.8
C61 C60 C59 123.5(13)
C61 C60 H60 118.3
C59 C60 H60 118.3
C60 C61 C62 115.5(11)
C60 C61 P2 121.7(10)
C62 C61 P2 122.2(9)
C63 C62 C61 122.0(12)
C63 C62 H62 119.0
C61 C62 H62 119.0
C62 C63 C58 122.4(12)
C62 C63 H63 118.8
C58 C63 H63 118.8
C71 C64 C65 110.3(11)
C71 C64 H64A 109.6
C65 C64 H64A 109.6
C71 C64 H64B 109.6
C65 C64 H64B 109.6
H64A C64 H64B 108.1
C66 C65 C64 130.2(12)
C66 C65 Rh1 71.8(7)
C64 C65 Rh1 113.8(8)
C66 C65 H65 111.4
C64 C65 H65 111.4
Rh1 C65 H65 111.4
C65 C66 C67 125.4(11)
C65 C66 Rh1 74.4(6)
C67 C66 Rh1 105.7(7)
C65 C66 H66 114.4
C67 C66 H66 114.4
Rh1 C66 H66 114.4
C68 C67 C66 112.8(10)
C68 C67 H67A 109.0
C66 C67 H67A 109.0
C68 C67 H67B 109.0
C66 C67 H67B 109.0
H67A C67 H67B 107.8
C69 C68 C67 111.5(9)
C69 C68 H68A 109.3
C67 C68 H68A 109.3
C69 C68 H68B 109.3
C67 C68 H68B 109.3
H68A C68 H68B 108.0
C70 C69 C68 127.8(13)
C70 C69 Rh1 71.0(7)
C68 C69 Rh1 112.0(8)
C70 C69 H69 112.8
C68 C69 H69 112.8
Rh1 C69 H69 112.8
C69 C70 C71 126.0(12)
C69 C70 Rh1 75.9(8)
C71 C70 Rh1 107.6(8)
C69 C70 H70 113.5
C71 C70 H70 113.5
Rh1 C70 H70 113.5
C70 C71 C64 115.5(11)
C70 C71 H71A 108.4
C64 C71 H71A 108.4
C70 C71 H71B 108.4
C64 C71 H71B 108.4
H71A C71 H71B 107.5
F7 B72 F5 121.9(18)
F7 B72 F4 112.3(14)
F5 B72 F4 113.0(12)
F7 B72 F6 98.0(16)
F5 B72 F6 106.3(16)
F4 B72 F6 101.7(15)

loop_
_geom_bond_atom_site_label_1
_geom_bond_atom_site_label_2
_geom_bond_distance
Rh1 C70 2.230(11)
Rh1 C66 2.239(10)
Rh1 C65 2.269(11)
Rh1 C69 2.287(12)
Rh1 P2 2.315(2)
Rh1 P3 2.318(3)
P2 C61 1.823(12)
P2 C26 1.844(10)
P2 C53 1.864(10)
P3 C23 1.809(11)
P3 C40 1.819(10)
P3 C37 1.851(12)
F4 B72 1.383(14)
F5 B72 1.292(16)
F6 B72 1.49(3)
F7 B72 1.249(18)
O8 C19 1.318(13)
O8 C18 1.382(15)
O9 C30 1.394(13)
O9 C31 1.400(15)
O10 C49 1.184(14)
O11 C49 1.380(14)
O11 C48 1.472(15)
O12 C57 1.201(13)
O13 C57 1.326(14)
O13 C56 1.387(16)
O14 C46 1.070(18)
O15 C46 1.384(18)
O15 C47 1.421(15)
O16 C33 1.22(3)
O17 C33 1.21(2)
O17 C32 1.489(17)
C18 H18A 0.9600
C18 H18B 0.9600
C18 H18C 0.9600
C19 C20 1.352(16)
C19 C24 1.448(15)
C20 C21 1.419(16)
C20 H20 0.9300
C21 C22 1.363(16)
C21 H21 0.9300
C22 C23 1.390(16)
C22 H22 0.9300
C23 C24 1.422(14)
C24 C25 1.540(16)
C25 C30 1.374(14)
C25 C26 1.441(15)
C26 C27 1.350(13)
C27 C28 1.361(15)
C27 H27 0.9300
C28 C29 1.400(16)
C28 H28 0.9300
C29 C30 1.337(15)
C29 H29 0.9300
C31 H31A 0.9600
C31 H31B 0.9600
C31 H31C 0.9600
C32 H32A 0.9600
C32 H32B 0.9600
C32 H32C 0.9600
C33 C34 1.559(19)
C34 C35 1.344(18)
C34 C39 1.408(17)
C35 C36 1.391(17)
C35 H35 0.9300
C36 C37 1.415(15)
C36 H36 0.9300
C37 C38 1.321(16)
C38 C39 1.387(16)
C38 H38 0.9300
C39 H39 0.9300
C40 C41 1.375(15)
C40 C45 1.472(16)
C41 C42 1.408(16)
C41 H41 0.9300
C42 C43 1.384(19)
C42 H42 0.9300
C43 C44 1.421(18)
C43 C46 1.628(19)
C44 C45 1.405(16)
C44 H44 0.9300
C45 H45 0.9300
C47 H47A 0.9600
C47 H47B 0.9600
C47 H47C 0.9600
C48 H48A 0.9600
C48 H48B 0.9600
C48 H48C 0.9600
C49 C50 1.465(17)
C50 C51 1.393(14)
C50 C55 1.412(15)
C51 C52 1.365(15)
C51 H51 0.9300
C52 C53 1.347(15)
C52 H52 0.9300
C53 C54 1.372(14)
C54 C55 1.344(15)
C54 H54 0.9300
C55 H55 0.9300
C56 H56A 0.9600
C56 H56B 0.9600
C56 H56C 0.9600
C57 C58 1.479(16)
C58 C63 1.384(15)
C58 C59 1.409(16)
C59 C60 1.423(17)
C59 H59 0.9300
C60 C61 1.373(18)
C60 H60 0.9300
C61 C62 1.425(17)
C62 C63 1.355(16)
C62 H62 0.9300
C63 H63 0.9300
C64 C71 1.503(18)
C64 C65 1.516(17)
C64 H64A 0.9700
C64 H64B 0.9700
C65 C66 1.311(16)
C65 H65 0.9800
C66 C67 1.551(18)
C66 H66 0.9800
C67 C68 1.544(19)
C67 H67A 0.9700
C67 H67B 0.9700
C68 C69 1.525(18)
C68 H68A 0.9700
C68 H68B 0.9700
C69 C70 1.289(18)
C69 H69 0.9800
C70 C71 1.496(18)
C70 H70 0.9800
C71 H71A 0.9700
C71 H71B 0.9700

loop_
_geom_torsion_atom_site_label_1
_geom_torsion_atom_site_label_2
_geom_torsion_atom_site_label_3
_geom_torsion_atom_site_label_4
_geom_torsion
C70 Rh1 P2 C61 68.8(13)
C66 Rh1 P2 C61 -34.4(6)
C65 Rh1 P2 C61 -1.0(5)
C69 Rh1 P2 C61 -87.7(12)
P3 Rh1 P2 C61 161.4(4)
C70 Rh1 P2 C26 -51.7(12)
C66 Rh1 P2 C26 -155.0(5)
C65 Rh1 P2 C26 -121.6(5)
C69 Rh1 P2 C26 151.8(11)
P3 Rh1 P2 C26 40.8(3)
C70 Rh1 P2 C53 -173.8(12)
C66 Rh1 P2 C53 82.9(6)
C65 Rh1 P2 C53 116.3(5)
C69 Rh1 P2 C53 29.6(12)
P3 Rh1 P2 C53 -81.3(4)
C70 Rh1 P3 C23 -155.7(5)
C66 Rh1 P3 C23 -51.0(11)
C65 Rh1 P3 C23 152.8(10)
C69 Rh1 P3 C23 -122.8(5)
P2 Rh1 P3 C23 41.7(4)
C70 Rh1 P3 C40 -35.8(6)
C66 Rh1 P3 C40 68.9(11)
C65 Rh1 P3 C40 -87.3(10)
C69 Rh1 P3 C40 -3.0(6)
P2 Rh1 P3 C40 161.5(4)
C70 Rh1 P3 C37 82.6(5)
C66 Rh1 P3 C37 -172.8(11)
C65 Rh1 P3 C37 31.1(10)
C69 Rh1 P3 C37 115.4(5)
P2 Rh1 P3 C37 -80.1(4)
C18 O8 C19 C20 8(2)
C18 O8 C19 C24 -178.2(18)
O8 C19 C20 C21 176.2(11)
C24 C19 C20 C21 2.0(18)
C19 C20 C21 C22 -0.6(19)
C20 C21 C22 C23 -0.3(19)
C21 C22 C23 C24 -0.3(19)
C21 C22 C23 P3 -175.2(10)
C40 P3 C23 C22 -25.2(12)
C37 P3 C23 C22 -134.0(11)
Rh1 P3 C23 C22 100.2(10)
C40 P3 C23 C24 159.9(9)
C37 P3 C23 C24 51.1(10)
Rh1 P3 C23 C24 -74.7(9)
C22 C23 C24 C19 1.7(16)
P3 C23 C24 C19 176.9(8)
C22 C23 C24 C25 175.4(11)
P3 C23 C24 C25 -9.4(15)
O8 C19 C24 C23 -177.1(10)
C20 C19 C24 C23 -2.5(16)
O8 C19 C24 C25 8.5(14)
C20 C19 C24 C25 -176.9(10)
C23 C24 C25 C30 -109.8(12)
C19 C24 C25 C30 64.3(13)
C23 C24 C25 C26 72.5(14)
C19 C24 C25 C26 -113.4(10)
C30 C25 C26 C27 -1.0(14)
C24 C25 C26 C27 176.8(9)
C30 C25 C26 P2 174.1(8)
C24 C25 C26 P2 -8.1(13)
C61 P2 C26 C27 -24.4(10)
C53 P2 C26 C27 -130.4(9)
Rh1 P2 C26 C27 101.9(9)
C61 P2 C26 C25 160.7(8)
C53 P2 C26 C25 54.6(9)
Rh1 P2 C26 C25 -73.1(8)
C25 C26 C27 C28 0.7(15)
P2 C26 C27 C28 -174.3(8)
C26 C27 C28 C29 -2.7(16)
C27 C28 C29 C30 5.2(16)
C28 C29 C30 C25 -5.5(16)
C28 C29 C30 O9 176.5(10)
C26 C25 C30 C29 3.5(15)
C24 C25 C30 C29 -174.3(10)
C26 C25 C30 O9 -178.4(8)
C24 C25 C30 O9 3.8(13)
C31 O9 C30 C29 2.0(18)
C31 O9 C30 C25 -176.0(12)
C32 O17 C33 O16 -14(3)
C32 O17 C33 C34 -175.4(14)
O17 C33 C34 C35 172.7(16)
O16 C33 C34 C35 10(2)
O17 C33 C34 C39 -6(2)
O16 C33 C34 C39 -168.7(18)
C39 C34 C35 C36 2.4(19)
C33 C34 C35 C36 -175.9(12)
C34 C35 C36 C37 0.3(18)
C35 C36 C37 C38 -2.9(16)
C35 C36 C37 P3 173.5(9)
C23 P3 C37 C38 -138.0(10)
C40 P3 C37 C38 113.3(10)
Rh1 P3 C37 C38 -10.8(11)
C23 P3 C37 C36 45.6(10)
C40 P3 C37 C36 -63.1(9)
Rh1 P3 C37 C36 172.8(7)
C36 C37 C38 C39 2.9(18)
P3 C37 C38 C39 -173.3(9)
C37 C38 C39 C34 -0.2(18)
C35 C34 C39 C38 -2.4(18)
C33 C34 C39 C38 175.8(12)
C23 P3 C40 C41 65.4(9)
C37 P3 C40 C41 175.4(8)
Rh1 P3 C40 C41 -61.0(9)
C23 P3 C40 C45 -114.6(9)
C37 P3 C40 C45 -4.6(9)
Rh1 P3 C40 C45 119.0(8)
C45 C40 C41 C42 1.0(15)
P3 C40 C41 C42 -179.0(8)
C40 C41 C42 C43 -0.7(16)
C41 C42 C43 C44 0.5(18)
C41 C42 C43 C46 -179.5(10)
C42 C43 C44 C45 -0.7(18)
C46 C43 C44 C45 179.4(11)
C43 C44 C45 C40 0.9(17)
C41 C40 C45 C44 -1.1(16)
P3 C40 C45 C44 178.9(9)
C47 O15 C46 O14 -5(2)
C47 O15 C46 C43 -178.0(10)
C42 C43 C46 O14 27(2)
C44 C43 C46 O14 -152.9(18)
C42 C43 C46 O15 -160.0(11)
C44 C43 C46 O15 19.9(15)
C48 O11 C49 O10 6(2)
C48 O11 C49 C50 -173.5(14)
O10 C49 C50 C51 176.1(16)
O11 C49 C50 C51 -4.9(19)
O10 C49 C50 C55 -1(2)
O11 C49 C50 C55 177.5(11)
C55 C50 C51 C52 -9.1(17)
C49 C50 C51 C52 173.5(12)
C50 C51 C52 C53 10.0(17)
C51 C52 C53 C54 -7.5(18)
C51 C52 C53 P2 177.9(9)
C61 P2 C53 C52 111.9(10)
C26 P2 C53 C52 -141.1(10)
Rh1 P2 C53 C52 -12.2(11)
C61 P2 C53 C54 -62.6(10)
C26 P2 C53 C54 44.3(11)
Rh1 P2 C53 C54 173.2(8)
C52 C53 C54 C55 4.0(18)
P2 C53 C54 C55 178.6(10)
C53 C54 C55 C50 -3.2(18)
C51 C50 C55 C54 5.8(18)
C49 C50 C55 C54 -176.6(12)
C56 O13 C57 O12 1.0(18)
C56 O13 C57 C58 -178.2(11)
O12 C57 C58 C63 3.3(17)
O13 C57 C58 C63 -177.6(10)
O12 C57 C58 C59 -170.5(11)
O13 C57 C58 C59 8.7(15)
C63 C58 C59 C60 2.2(15)
C57 C58 C59 C60 176.1(10)
C58 C59 C60 C61 0.7(17)
C59 C60 C61 C62 -2.6(16)
C59 C60 C61 P2 -174.3(9)
C26 P2 C61 C60 -121.8(9)
C53 P2 C61 C60 -14.3(10)
Rh1 P2 C61 C60 110.3(9)
C26 P2 C61 C62 67.1(10)
C53 P2 C61 C62 174.6(9)
Rh1 P2 C61 C62 -60.8(10)
C60 C61 C62 C63 1.8(16)
P2 C61 C62 C63 173.4(9)
C61 C62 C63 C58 1.0(18)
C59 C58 C63 C62 -3.1(16)
C57 C58 C63 C62 -177.1(10)
C71 C64 C65 C66 -94.2(17)
C71 C64 C65 Rh1 -8.4(16)
C70 Rh1 C65 C66 115.2(7)
C69 Rh1 C65 C66 81.9(8)
P2 Rh1 C65 C66 -81.4(7)
P3 Rh1 C65 C66 168.6(7)
C70 Rh1 C65 C64 -11.4(10)
C66 Rh1 C65 C64 -126.6(13)
C69 Rh1 C65 C64 -44.7(10)
P2 Rh1 C65 C64 151.9(9)
P3 Rh1 C65 C64 41.9(16)
C64 C65 C66 C67 7.9(19)
Rh1 C65 C66 C67 -98.3(11)
C64 C65 C66 Rh1 106.2(13)
C70 Rh1 C66 C65 -62.0(7)
C69 Rh1 C66 C65 -92.3(8)
P2 Rh1 C66 C65 101.1(7)
P3 Rh1 C66 C65 -166.5(8)
C70 Rh1 C66 C67 61.1(9)
C65 Rh1 C66 C67 123.1(11)
C69 Rh1 C66 C67 30.8(8)
P2 Rh1 C66 C67 -135.8(8)
P3 Rh1 C66 C67 -43.4(15)
C65 C66 C67 C68 33.4(16)
Rh1 C66 C67 C68 -48.3(12)
C66 C67 C68 C69 40.4(16)
C67 C68 C69 C70 -94.0(16)
C67 C68 C69 Rh1 -11.5(15)
C66 Rh1 C69 C70 112.7(9)
C65 Rh1 C69 C70 78.6(8)
P2 Rh1 C69 C70 167.5(9)
P3 Rh1 C69 C70 -82.6(8)
C70 Rh1 C69 C68 -124.0(14)
C66 Rh1 C69 C68 -11.3(10)
C65 Rh1 C69 C68 -45.4(10)
P2 Rh1 C69 C68 43.4(18)
P3 Rh1 C69 C68 153.4(9)
C68 C69 C70 C71 2(2)
Rh1 C69 C70 C71 -101.7(11)
C68 C69 C70 Rh1 103.6(12)
C66 Rh1 C70 C69 -65.0(9)
C65 Rh1 C70 C69 -95.3(8)
P2 Rh1 C70 C69 -168.0(8)
P3 Rh1 C70 C69 99.7(8)
C66 Rh1 C70 C71 58.8(9)
C65 Rh1 C70 C71 28.6(9)
C69 Rh1 C70 C71 123.8(13)
P2 Rh1 C70 C71 -44.2(17)
P3 Rh1 C70 C71 -136.5(9)
C69 C70 C71 C64 40.1(18)
Rh1 C70 C71 C64 -45.0(14)
C65 C64 C71 C70 35.7(17)

loop_
_platon_squeeze_void_nr
_platon_squeeze_void_average_x
_platon_squeeze_void_average_y
_platon_squeeze_void_average_z
_platon_squeeze_void_volume
_platon_squeeze_void_count_electrons
_platon_squeeze_void_content
1 -0.268 0.286 0.487 379 71 ' '
2 0.268 0.786 0.513 379 71 ' '
